data_2000044
loop_
_publ_author_name
'Song Jin'
'Jennifer Adamchuk'
'Bosong Xiang'
'Francis J. DiSalvo'

_publ_contact_author
;
Prof. Francis J. DiSalvo
Department of Chemistry and Chemical Biology
Cornell University
Ithaca, NY 14853, USA
;
_publ_contact_author_email fjd3@cornell.edu
_publ_contact_author_fax 607-255-4137
_publ_contact_author_phone 607-255-7238
_publ_section_title
;
The Dean-Evans Relation in 31P NMR Spectroscopy and Its Application to the
Chemistry of Octahedral Tungsten Sulfide Clusters
;
_journal_name_full 'Journal of the American Chemical Society'
_journal_page_first 9229
_journal_page_last 9240
_journal_volume 124
_journal_year 2002
_chemical_formula_sum 'C42 H86 N2 P4 S8 W6'
_space_group_IT_number 14
_symmetry_cell_setting monoclinic
_symmetry_space_group_name_Hall '-P 2yn'
_symmetry_space_group_name_H-M 'P 1 21/n 1'
_cell_angle_alpha 90
_cell_angle_beta 95.542(2)
_cell_angle_gamma 90
_cell_formula_units_Z 4
_cell_length_a 15.8389(12)
_cell_length_b 19.4806(14)
_cell_length_c 20.0882(15)
_cell_volume 6169.267
_diffrn_ambient_temperature 173
_exptl_crystal_colour 'dark red'
_exptl_crystal_density_diffrn 2.264
_exptl_crystal_description wedge
_refine_ls_R_factor_gt 0.0388
_refine_ls_wR_factor_gt 0.0388
_cod_original_sg_symbol_H-M 'P 21/n'
_cod_database_code 2000044

loop_
_symmetry_equiv_pos_site_id
_symmetry_equiv_pos_as_xyz
1 x,y,z
2 1/2+x,1/2-y,1/2+z
3 -x,-y,-z
4 -1/2-x,-1/2+y,-1/2-z

loop_
_atom_site_label
_atom_site_type_symbol
_atom_site_fract_x
_atom_site_fract_y
_atom_site_fract_z
_atom_site_U_iso_or_equiv
_atom_site_adp_type
_atom_site_occupancy
_atom_site_symmetry_multiplicity
_atom_site_calc_flag
_atom_site_refinement_flags
_atom_site_disorder_assembly
_atom_site_disorder_group
W1 W 0.79378(2) 0.440604(16) -0.130423(17) 0.02834(9) Uani 1 1 d . . .
W2 W 0.68653(2) 0.378179(16) -0.220791(17) 0.03014(9) Uani 1 1 d . . .
W3 W 0.74921(2) 0.309957(16) -0.111001(18) 0.03018(9) Uani 1 1 d . A .
W4 W 0.58603(2) 0.345516(16) -0.126107(18) 0.03112(9) Uani 1 1 d . A .
W5 W 0.69452(2) 0.408753(15) -0.034709(17) 0.02722(9) Uani 1 1 d . . .
W6 W 0.63056(2) 0.476234(15) -0.142303(17) 0.02738(9) Uani 1 1 d . . .
S7 S 0.83629(13) 0.34502(11) -0.19967(11) 0.0350(5) Uani 1 1 d . . .
S8 S 0.54350(13) 0.43835(10) -0.05391(11) 0.0322(5) Uani 1 1 d . . .
S9 S 0.65191(14) 0.28848(10) -0.02501(11) 0.0361(5) Uani 1 1 d . . .
S10 S 0.72532(13) 0.50003(10) -0.22934(11) 0.0339(5) Uani 1 1 d . . .
S11 S 0.73433(13) 0.52716(10) -0.05825(10) 0.0307(5) Uani 1 1 d . . .
S12 S 0.64637(14) 0.25978(10) -0.19712(12) 0.0405(6) Uani 1 1 d . . .
S13 S 0.84401(13) 0.37482(10) -0.02983(11) 0.0326(5) Uani 1 1 d . . .
S14 S 0.53654(13) 0.41339(10) -0.22550(11) 0.0346(5) Uani 1 1 d . . .
P1 P 0.93639(15) 0.49718(12) -0.13450(13) 0.0406(6) Uani 1 1 d . . .
P2 P 0.68588(15) 0.35702(12) -0.34450(12) 0.0427(6) Uani 1 1 d . . .
P3 P 0.82534(18) 0.19960(13) -0.08107(14) 0.0513(7) Uani 1 1 d . . .
P4 P 0.44499(17) 0.28263(14) -0.12930(16) 0.0582(8) Uani 1 1 d D . .
N5 N 0.7033(4) 0.4279(3) 0.0769(3) 0.0300(16) Uani 1 1 d . . .
N6 N 0.5603(4) 0.5766(3) -0.1578(3) 0.0307(16) Uani 1 1 d . . .
C11 C 0.9582(7) 0.5392(5) -0.2110(6) 0.072(3) Uani 1 1 d . . .
H11A H 0.9164 0.5766 -0.2201 0.087 Uiso 1 1 calc R . .
H11B H 1.0150 0.5606 -0.2038 0.087 Uiso 1 1 calc R . .
C12 C 0.9560(7) 0.4952(6) -0.2710(5) 0.082(4) Uani 1 1 d . . .
H12A H 0.9686 0.5230 -0.3095 0.122 Uiso 1 1 calc R . .
H12B H 0.8995 0.4747 -0.2799 0.122 Uiso 1 1 calc R . .
H12C H 0.9984 0.4587 -0.2635 0.122 Uiso 1 1 calc R . .
C13 C 1.0228(6) 0.4318(5) -0.1183(5) 0.059(3) Uani 1 1 d . . .
H13A H 1.0155 0.4095 -0.0749 0.071 Uiso 1 1 calc R . .
H13B H 1.0140 0.3959 -0.1532 0.071 Uiso 1 1 calc R . .
C14 C 1.1119(6) 0.4553(5) -0.1164(6) 0.075(4) Uani 1 1 d . . .
H14A H 1.1500 0.4160 -0.1078 0.112 Uiso 1 1 calc R . .
H14B H 1.1231 0.4893 -0.0807 0.112 Uiso 1 1 calc R . .
H14C H 1.1214 0.4761 -0.1594 0.112 Uiso 1 1 calc R . .
C15 C 0.9634(7) 0.5587(5) -0.0692(6) 0.075(4) Uani 1 1 d . . .
H15A H 0.9450 0.5407 -0.0269 0.090 Uiso 1 1 calc R . .
H15B H 1.0259 0.5638 -0.0631 0.090 Uiso 1 1 calc R . .
C16 C 0.9246(7) 0.6276(5) -0.0824(7) 0.094(5) Uani 1 1 d . . .
H16A H 0.9422 0.6584 -0.0450 0.141 Uiso 1 1 calc R . .
H16B H 0.8627 0.6234 -0.0872 0.141 Uiso 1 1 calc R . .
H16C H 0.9435 0.6465 -0.1237 0.141 Uiso 1 1 calc R . .
C21 C 0.7699(6) 0.4011(5) -0.3838(5) 0.055(3) Uani 1 1 d . . .
H21A H 0.7682 0.4502 -0.3714 0.066 Uiso 1 1 calc R . .
H21B H 0.8250 0.3827 -0.3640 0.066 Uiso 1 1 calc R . .
C22 C 0.7689(8) 0.3969(6) -0.4601(6) 0.094(4) Uani 1 1 d . . .
H22A H 0.8174 0.4222 -0.4744 0.141 Uiso 1 1 calc R . .
H22B H 0.7161 0.4170 -0.4810 0.141 Uiso 1 1 calc R . .
H22C H 0.7724 0.3487 -0.4736 0.141 Uiso 1 1 calc R . .
C23 C 0.6957(6) 0.2687(4) -0.3709(5) 0.056(3) Uani 1 1 d . . .
H23A H 0.6481 0.2422 -0.3552 0.067 Uiso 1 1 calc R . .
H23B H 0.6891 0.2676 -0.4204 0.067 Uiso 1 1 calc R . .
C24 C 0.7780(6) 0.2325(5) -0.3468(6) 0.079(4) Uani 1 1 d . . .
H24A H 0.7763 0.1852 -0.3636 0.119 Uiso 1 1 calc R . .
H24B H 0.7850 0.2321 -0.2978 0.119 Uiso 1 1 calc R . .
H24C H 0.8258 0.2568 -0.3636 0.119 Uiso 1 1 calc R . .
C25 C 0.5889(6) 0.3828(5) -0.3944(5) 0.062(3) Uani 1 1 d . . .
H25A H 0.5915 0.3662 -0.4407 0.074 Uiso 1 1 calc R . .
H25B H 0.5403 0.3599 -0.3763 0.074 Uiso 1 1 calc R . .
C26 C 0.5725(6) 0.4618(5) -0.3963(5) 0.062(3) Uani 1 1 d . . .
H26A H 0.5191 0.4713 -0.4236 0.093 Uiso 1 1 calc R . .
H26B H 0.6192 0.4849 -0.4157 0.093 Uiso 1 1 calc R . .
H26C H 0.5688 0.4787 -0.3507 0.093 Uiso 1 1 calc R . .
C31 C 0.7616(14) 0.1196(11) -0.1087(15) 0.055(7) Uani 0.511(12) 1 d P A 1
H31A H 0.7495 0.1213 -0.1580 0.066 Uiso 0.511(12) 1 calc PR A 1
H31B H 0.7979 0.0790 -0.0981 0.066 Uiso 0.511(12) 1 calc PR A 1
C32 C 0.6730(12) 0.1075(10) -0.0770(14) 0.077(8) Uani 0.511(12) 1 d P A 1
H32A H 0.6469 0.0648 -0.0946 0.115 Uiso 0.511(12) 1 calc PR A 1
H32B H 0.6348 0.1461 -0.0889 0.115 Uiso 0.511(12) 1 calc PR A 1
H32C H 0.6836 0.1044 -0.0282 0.115 Uiso 0.511(12) 1 calc PR A 1
C33 C 0.826(3) 0.166(2) -0.0074(16) 0.069(11) Uani 0.511(12) 1 d P A 1
H33A H 0.7670 0.1532 -0.0008 0.082 Uiso 0.511(12) 1 calc PR A 1
H33B H 0.8590 0.1226 -0.0076 0.082 Uiso 0.511(12) 1 calc PR A 1
C34 C 0.8619(16) 0.2077(10) 0.0545(11) 0.065(7) Uani 0.511(12) 1 d P A 1
H34A H 0.8568 0.1808 0.0951 0.097 Uiso 0.511(12) 1 calc PR A 1
H34B H 0.8297 0.2505 0.0567 0.097 Uiso 0.511(12) 1 calc PR A 1
H34C H 0.9217 0.2184 0.0509 0.097 Uiso 0.511(12) 1 calc PR A 1
C35 C 0.9225(14) 0.1814(11) -0.1017(13) 0.048(7) Uani 0.511(12) 1 d P A 1
H35A H 0.9389 0.1350 -0.0848 0.057 Uiso 0.511(12) 1 calc PR A 1
H35B H 0.9214 0.1804 -0.1511 0.057 Uiso 0.511(12) 1 calc PR A 1
C36 C 0.9888(15) 0.2325(14) -0.0741(15) 0.059(8) Uani 0.511(12) 1 d P A 1
H36A H 1.0443 0.2191 -0.0875 0.089 Uiso 0.511(12) 1 calc PR A 1
H36B H 0.9910 0.2331 -0.0251 0.089 Uiso 0.511(12) 1 calc PR A 1
H36C H 0.9739 0.2783 -0.0916 0.089 Uiso 0.511(12) 1 calc PR A 1
C31' C 0.8073(16) 0.1324(10) -0.1407(11) 0.057(7) Uani 0.489(12) 1 d P A 2
H31C H 0.8059 0.1511 -0.1867 0.068 Uiso 0.489(12) 1 calc PR A 2
H31D H 0.8532 0.0979 -0.1345 0.068 Uiso 0.489(12) 1 calc PR A 2
C32' C 0.7208(17) 0.0990(11) -0.1298(14) 0.062(7) Uani 0.489(12) 1 d P A 2
H32D H 0.7085 0.0622 -0.1626 0.093 Uiso 0.489(12) 1 calc PR A 2
H32E H 0.6760 0.1337 -0.1354 0.093 Uiso 0.489(12) 1 calc PR A 2
H32F H 0.7233 0.0798 -0.0846 0.093 Uiso 0.489(12) 1 calc PR A 2
C33' C 0.836(2) 0.1839(16) 0.0153(13) 0.034(7) Uani 0.489(12) 1 d P A 2
H33C H 0.8740 0.2195 0.0366 0.040 Uiso 0.489(12) 1 calc PR A 2
H33D H 0.7794 0.1907 0.0314 0.040 Uiso 0.489(12) 1 calc PR A 2
C34' C 0.8675(14) 0.1172(9) 0.0385(11) 0.064(7) Uani 0.489(12) 1 d P A 2
H34D H 0.8706 0.1156 0.0874 0.096 Uiso 0.489(12) 1 calc PR A 2
H34E H 0.9242 0.1098 0.0241 0.096 Uiso 0.489(12) 1 calc PR A 2
H34F H 0.8291 0.0812 0.0196 0.096 Uiso 0.489(12) 1 calc PR A 2
C35' C 0.949(2) 0.2160(14) -0.0911(13) 0.052(9) Uani 0.489(12) 1 d P A 2
H35C H 0.9534 0.2345 -0.1365 0.062 Uiso 0.489(12) 1 calc PR A 2
H35D H 0.9695 0.2520 -0.0587 0.062 Uiso 0.489(12) 1 calc PR A 2
C36' C 1.0071(16) 0.1547(12) -0.0810(11) 0.086(9) Uani 0.489(12) 1 d P A 2
H36D H 1.0654 0.1689 -0.0867 0.129 Uiso 0.489(12) 1 calc PR A 2
H36E H 0.9892 0.1192 -0.1140 0.129 Uiso 0.489(12) 1 calc PR A 2
H36F H 1.0047 0.1364 -0.0359 0.129 Uiso 0.489(12) 1 calc PR A 2
C41 C 0.4516(14) 0.1893(7) -0.1204(9) 0.098(8) Uiso 0.70(2) 1 d PD B 1
H41A H 0.3985 0.1674 -0.1399 0.118 Uiso 0.70(2) 1 calc PR B 1
H41B H 0.4994 0.1710 -0.1433 0.118 Uiso 0.70(2) 1 calc PR B 1
C42 C 0.4662(12) 0.1748(10) -0.0422(8) 0.095(7) Uiso 0.70(2) 1 d PD B 1
H42A H 0.4684 0.1251 -0.0343 0.143 Uiso 0.70(2) 1 calc PR B 1
H42B H 0.4193 0.1946 -0.0201 0.143 Uiso 0.70(2) 1 calc PR B 1
H42C H 0.5197 0.1957 -0.0239 0.143 Uiso 0.70(2) 1 calc PR B 1
C41' C 0.4365(17) 0.1997(10) -0.0886(16) 0.034(8) Uiso 0.30(2) 1 d PD B 2
H41C H 0.4173 0.2108 -0.0444 0.041 Uiso 0.30(2) 1 calc PR B 2
H41D H 0.3877 0.1770 -0.1142 0.041 Uiso 0.30(2) 1 calc PR B 2
C42' C 0.503(2) 0.1416(15) -0.074(2) 0.077(14) Uiso 0.30(2) 1 d PD B 2
H42D H 0.4759 0.1029 -0.0530 0.115 Uiso 0.30(2) 1 calc PR B 2
H42E H 0.5501 0.1587 -0.0438 0.115 Uiso 0.30(2) 1 calc PR B 2
H42F H 0.5233 0.1265 -0.1160 0.115 Uiso 0.30(2) 1 calc PR B 2
C43 C 0.3705(7) 0.3220(6) -0.0725(7) 0.094(4) Uani 1 1 d D B .
H43A H 0.3982 0.3200 -0.0262 0.113 Uiso 1 1 calc R . .
H43B H 0.3639 0.3712 -0.0845 0.113 Uiso 1 1 calc R . .
C44 C 0.2830(7) 0.2917(7) -0.0722(8) 0.124(6) Uani 1 1 d D . .
H44A H 0.2515 0.3168 -0.0403 0.186 Uiso 1 1 calc R B .
H44B H 0.2876 0.2433 -0.0591 0.186 Uiso 1 1 calc R . .
H44C H 0.2529 0.2953 -0.1171 0.186 Uiso 1 1 calc R . .
C45 C 0.3774(7) 0.2861(7) -0.2085(6) 0.097(5) Uani 1 1 d D B .
H45A H 0.3236 0.2617 -0.2033 0.116 Uiso 1 1 calc R . .
H45B H 0.3636 0.3346 -0.2195 0.116 Uiso 1 1 calc R . .
C46 C 0.4203(8) 0.2533(7) -0.2668(6) 0.102(5) Uani 1 1 d D . .
H46A H 0.3820 0.2565 -0.3081 0.153 Uiso 1 1 calc R B .
H46B H 0.4329 0.2050 -0.2567 0.153 Uiso 1 1 calc R . .
H46C H 0.4731 0.2778 -0.2728 0.153 Uiso 1 1 calc R . .
C51 C 0.7577(5) 0.3939(4) 0.1196(4) 0.033(2) Uani 1 1 d . . .
H51A H 0.7930 0.3601 0.1025 0.040 Uiso 1 1 calc R . .
C52 C 0.7647(5) 0.4056(4) 0.1863(4) 0.040(2) Uani 1 1 d . . .
H52A H 0.8050 0.3797 0.2141 0.048 Uiso 1 1 calc R . .
C53 C 0.7151(5) 0.4540(4) 0.2161(4) 0.036(2) Uani 1 1 d . C .
C54 C 0.6589(5) 0.4884(4) 0.1718(4) 0.039(2) Uani 1 1 d . . .
H54A H 0.6224 0.5222 0.1876 0.047 Uiso 1 1 calc R . .
C55 C 0.6550(5) 0.4740(4) 0.1033(4) 0.037(2) Uani 1 1 d . . .
H55A H 0.6153 0.4988 0.0740 0.045 Uiso 1 1 calc R . .
C56 C 0.7233(6) 0.4690(5) 0.2906(5) 0.048(2) Uani 1 1 d . . .
C57 C 0.6643(18) 0.5161(17) 0.3130(12) 0.114(16) Uani 0.55(2) 1 d P C 1
H57A H 0.6708 0.5607 0.2915 0.171 Uiso 0.55(2) 1 calc PR C 1
H57B H 0.6744 0.5212 0.3616 0.171 Uiso 0.55(2) 1 calc PR C 1
H57C H 0.6066 0.4989 0.3013 0.171 Uiso 0.55(2) 1 calc PR C 1
C58 C 0.7066(15) 0.3972(12) 0.3270(10) 0.077(9) Uani 0.55(2) 1 d P C 1
H58A H 0.6986 0.3607 0.2934 0.116 Uiso 0.55(2) 1 calc PR C 1
H58B H 0.6556 0.4011 0.3507 0.116 Uiso 0.55(2) 1 calc PR C 1
H58C H 0.7554 0.3862 0.3589 0.116 Uiso 0.55(2) 1 calc PR C 1
C59 C 0.8153(14) 0.4868(13) 0.3137(10) 0.072(8) Uani 0.55(2) 1 d P C 1
H59A H 0.8309 0.5296 0.2923 0.108 Uiso 0.55(2) 1 calc PR C 1
H59B H 0.8524 0.4497 0.3011 0.108 Uiso 0.55(2) 1 calc PR C 1
H59C H 0.8218 0.4925 0.3624 0.108 Uiso 0.55(2) 1 calc PR C 1
C57' C 0.6342(19) 0.4588(16) 0.3162(14) 0.078(11) Uani 0.45(2) 1 d P C 2
H57D H 0.5997 0.5000 0.3065 0.118 Uiso 0.45(2) 1 calc PR C 2
H57E H 0.6408 0.4507 0.3646 0.118 Uiso 0.45(2) 1 calc PR C 2
H57F H 0.6060 0.4192 0.2936 0.118 Uiso 0.45(2) 1 calc PR C 2
C58' C 0.789(2) 0.4347(16) 0.3293(14) 0.086(11) Uani 0.45(2) 1 d P C 2
H58D H 0.8415 0.4609 0.3291 0.129 Uiso 0.45(2) 1 calc PR C 2
H58E H 0.7965 0.3889 0.3106 0.129 Uiso 0.45(2) 1 calc PR C 2
H58F H 0.7739 0.4303 0.3754 0.129 Uiso 0.45(2) 1 calc PR C 2
C59' C 0.741(3) 0.5495(12) 0.2995(13) 0.101(15) Uani 0.45(2) 1 d P C 2
H59D H 0.7468 0.5703 0.2557 0.151 Uiso 0.45(2) 1 calc PR C 2
H59E H 0.7942 0.5563 0.3284 0.151 Uiso 0.45(2) 1 calc PR C 2
H59F H 0.6944 0.5711 0.3200 0.151 Uiso 0.45(2) 1 calc PR C 2
C61 C 0.5274(5) 0.6083(4) -0.1074(5) 0.038(2) Uani 1 1 d . . .
H61A H 0.5345 0.5880 -0.0642 0.046 Uiso 1 1 calc R . .
C62 C 0.4832(6) 0.6697(4) -0.1153(5) 0.044(2) Uani 1 1 d . . .
H62A H 0.4603 0.6894 -0.0777 0.053 Uiso 1 1 calc R . .
C63 C 0.4714(5) 0.7031(4) -0.1762(4) 0.037(2) Uani 1 1 d . . .
C64 C 0.5064(6) 0.6678(4) -0.2271(5) 0.046(2) Uani 1 1 d . . .
H64A H 0.5004 0.6864 -0.2710 0.055 Uiso 1 1 calc R . .
C65 C 0.5482(6) 0.6089(4) -0.2163(5) 0.048(3) Uani 1 1 d . . .
H65A H 0.5712 0.5882 -0.2534 0.057 Uiso 1 1 calc R . .
C66 C 0.4251(5) 0.7702(4) -0.1857(5) 0.041(2) Uani 1 1 d . . .
C67 C 0.3373(6) 0.7666(5) -0.1620(5) 0.066(3) Uani 1 1 d . . .
H67A H 0.3416 0.7506 -0.1155 0.099 Uiso 1 1 calc R . .
H67B H 0.3023 0.7345 -0.1902 0.099 Uiso 1 1 calc R . .
H67C H 0.3113 0.8122 -0.1648 0.099 Uiso 1 1 calc R . .
C68 C 0.4145(8) 0.7944(6) -0.2591(6) 0.093(5) Uani 1 1 d . . .
H68A H 0.4703 0.7976 -0.2760 0.140 Uiso 1 1 calc R . .
H68B H 0.3870 0.8395 -0.2617 0.140 Uiso 1 1 calc R . .
H68C H 0.3794 0.7613 -0.2861 0.140 Uiso 1 1 calc R . .
C69 C 0.4768(8) 0.8246(5) -0.1467(7) 0.106(5) Uani 1 1 d . . .
H69A H 0.5330 0.8276 -0.1629 0.160 Uiso 1 1 calc R . .
H69B H 0.4827 0.8125 -0.0991 0.160 Uiso 1 1 calc R . .
H69C H 0.4480 0.8690 -0.1528 0.160 Uiso 1 1 calc R . .

loop_
_atom_site_aniso_label
_atom_site_aniso_U_11
_atom_site_aniso_U_22
_atom_site_aniso_U_33
_atom_site_aniso_U_23
_atom_site_aniso_U_13
_atom_site_aniso_U_12
W1 0.02168(18) 0.03204(17) 0.0310(2) -0.00988(14) 0.00090(15) -0.00103(13)
W2 0.02254(19) 0.03381(18) 0.0333(2) -0.01190(15) -0.00133(15) 0.00100(14)
W3 0.02413(19) 0.02918(17) 0.0364(2) -0.00971(15) -0.00109(15) 0.00393(14)
W4 0.02193(18) 0.02978(17) 0.0410(2) -0.00555(15) -0.00010(16) -0.00038(14)
W5 0.02297(18) 0.02728(16) 0.0312(2) -0.00560(14) 0.00175(15) 0.00274(13)
W6 0.02347(18) 0.02829(17) 0.0302(2) -0.00486(14) 0.00190(15) 0.00235(13)
S7 0.0247(12) 0.0435(12) 0.0361(13) -0.0139(10) -0.0012(10) 0.0039(9)
S8 0.0267(12) 0.0331(10) 0.0370(13) 0.0011(9) 0.0044(10) 0.0046(9)
S9 0.0327(13) 0.0299(10) 0.0447(14) -0.0020(10) -0.0008(11) 0.0032(9)
S10 0.0292(12) 0.0402(12) 0.0321(13) -0.0069(9) 0.0018(10) -0.0011(9)
S11 0.0335(12) 0.0291(10) 0.0292(12) -0.0071(9) 0.0017(10) -0.0010(9)
S12 0.0340(13) 0.0333(11) 0.0524(15) -0.0145(10) -0.0044(11) -0.0002(10)
S13 0.0251(11) 0.0380(11) 0.0343(13) -0.0087(10) 0.0002(9) 0.0013(9)
S14 0.0263(12) 0.0377(11) 0.0390(13) -0.0051(10) -0.0008(10) 0.0001(9)
P1 0.0307(13) 0.0463(13) 0.0447(15) -0.0139(11) 0.0024(11) -0.0059(11)
P2 0.0374(14) 0.0527(15) 0.0370(15) -0.0172(12) -0.0016(11) -0.0035(11)
P3 0.0568(18) 0.0427(14) 0.0504(17) -0.0167(12) -0.0155(14) 0.0191(13)
P4 0.0357(16) 0.0602(17) 0.076(2) 0.0076(15) -0.0078(14) -0.0168(13)
N5 0.022(4) 0.027(3) 0.040(4) -0.004(3) 0.000(3) 0.002(3)
N6 0.025(4) 0.037(4) 0.031(4) -0.001(3) 0.005(3) 0.001(3)
C11 0.055(7) 0.069(7) 0.095(10) 0.000(7) 0.013(7) -0.020(6)
C12 0.076(9) 0.102(9) 0.072(9) -0.018(7) 0.037(7) -0.013(7)
C13 0.033(6) 0.082(8) 0.063(7) -0.012(6) 0.003(5) -0.002(5)
C14 0.042(7) 0.066(7) 0.115(11) -0.002(7) 0.004(7) -0.011(6)
C15 0.084(9) 0.058(7) 0.080(9) -0.026(6) -0.005(7) 0.000(6)
C16 0.058(8) 0.043(6) 0.175(15) 0.018(8) -0.015(9) 0.010(6)
C21 0.042(6) 0.078(7) 0.047(6) -0.022(5) 0.012(5) -0.014(5)
C22 0.097(10) 0.126(11) 0.064(9) -0.023(8) 0.031(8) -0.015(9)
C23 0.052(7) 0.048(6) 0.064(7) -0.030(5) -0.012(5) 0.000(5)
C24 0.061(8) 0.071(7) 0.103(10) -0.050(7) -0.009(7) 0.024(6)
C25 0.043(6) 0.084(8) 0.055(7) -0.034(6) -0.012(5) -0.007(6)
C26 0.057(7) 0.060(7) 0.065(8) 0.003(6) -0.009(6) 0.008(5)
C31 0.033(15) 0.032(12) 0.09(2) -0.020(12) -0.023(14) 0.010(10)
C32 0.042(14) 0.048(12) 0.13(2) -0.020(14) -0.015(14) 0.000(10)
C33 0.08(2) 0.08(2) 0.05(2) -0.018(16) -0.008(18) 0.037(18)
C34 0.10(2) 0.052(14) 0.039(14) -0.004(11) -0.002(14) 0.017(13)
C35 0.039(14) 0.046(13) 0.059(16) 0.004(13) 0.015(12) 0.035(12)
C36 0.046(17) 0.050(14) 0.08(2) -0.027(14) 0.019(15) -0.004(13)
C31' 0.081(19) 0.046(12) 0.047(14) -0.007(10) 0.026(13) 0.005(12)
C32' 0.07(2) 0.042(14) 0.07(2) -0.006(12) 0.000(16) 0.001(13)
C33' 0.025(12) 0.06(2) 0.017(16) 0.007(14) -0.002(12) 0.002(12)
C34' 0.075(17) 0.051(13) 0.063(16) 0.035(11) -0.008(13) 0.009(11)
C35' 0.09(3) 0.038(17) 0.024(14) 0.003(13) -0.012(15) 0.007(17)
C36' 0.11(2) 0.11(2) 0.043(15) -0.019(14) 0.015(15) 0.037(17)
C43 0.061(8) 0.093(10) 0.129(13) 0.003(9) 0.013(8) -0.033(7)
C44 0.073(10) 0.124(12) 0.182(17) 0.041(12) 0.043(11) 0.009(9)
C45 0.057(8) 0.123(12) 0.109(12) 0.010(9) -0.004(8) -0.045(8)
C46 0.082(10) 0.128(12) 0.093(11) -0.037(9) -0.010(8) -0.045(9)
C51 0.035(5) 0.034(4) 0.031(5) 0.003(4) 0.010(4) 0.007(4)
C52 0.038(5) 0.040(5) 0.041(6) 0.005(4) 0.001(4) 0.009(4)
C53 0.022(5) 0.048(5) 0.037(5) -0.002(4) 0.007(4) -0.001(4)
C54 0.030(5) 0.044(5) 0.043(6) -0.005(4) 0.001(4) 0.015(4)
C55 0.027(5) 0.037(5) 0.046(6) -0.013(4) -0.003(4) 0.014(4)
C56 0.042(6) 0.063(6) 0.038(6) -0.006(5) -0.001(5) 0.011(5)
C57 0.11(3) 0.17(4) 0.050(17) -0.05(2) -0.013(18) 0.09(3)
C58 0.078(19) 0.12(2) 0.034(12) 0.010(12) -0.001(11) -0.006(15)
C59 0.074(17) 0.09(2) 0.045(13) 0.004(12) -0.024(11) -0.021(14)
C57' 0.11(3) 0.09(2) 0.045(17) -0.019(17) 0.025(16) -0.02(2)
C58' 0.10(3) 0.09(2) 0.06(2) -0.011(18) -0.004(18) 0.02(2)
C59' 0.21(5) 0.049(16) 0.045(17) -0.028(13) 0.01(2) -0.03(2)
C61 0.042(6) 0.024(4) 0.049(6) 0.018(4) 0.011(5) 0.004(4)
C62 0.044(6) 0.043(5) 0.046(6) 0.009(4) 0.013(5) 0.003(4)
C63 0.032(5) 0.030(4) 0.049(6) 0.011(4) 0.001(4) 0.000(4)
C64 0.055(6) 0.048(5) 0.036(6) 0.018(4) 0.014(5) 0.014(5)
C65 0.049(6) 0.048(5) 0.049(6) 0.009(5) 0.020(5) 0.013(5)
C66 0.035(5) 0.027(4) 0.061(7) 0.010(4) 0.007(5) 0.003(4)
C67 0.053(7) 0.069(7) 0.082(8) 0.036(6) 0.033(6) 0.029(5)
C68 0.099(10) 0.085(9) 0.101(11) 0.051(8) 0.040(9) 0.043(7)
C69 0.089(10) 0.042(7) 0.182(16) 0.003(8) -0.019(10) 0.018(7)

loop_
_atom_type_symbol
_atom_type_radius_bond
C 0.68
H 0.23
N 0.68
P 1.05
S 1.02
W 1.37

loop_
_geom_bond_atom_site_label_1
_geom_bond_atom_site_label_2
_geom_bond_distance
_geom_bond_site_symmetry_2
_geom_bond_publ_flag
W1 S7 2.4569(19) . ?
W1 S10 2.459(2) . ?
W1 S13 2.459(2) . ?
W1 S11 2.4689(19) . ?
W1 P1 2.522(2) . ?
W1 W2 2.6579(5) . ?
W1 W6 2.6651(5) . ?
W1 W5 2.6717(5) . ?
W1 W3 2.6798(5) . ?
W2 S12 2.451(2) . ?
W2 S7 2.455(2) . ?
W2 S10 2.462(2) . ?
W2 S14 2.466(2) . ?
W2 P2 2.518(2) . ?
W2 W4 2.6723(5) . ?
W2 W6 2.6815(4) . ?
W2 W3 2.6820(5) . ?
W3 S7 2.453(2) . ?
W3 S13 2.457(2) . ?
W3 S9 2.459(2) . ?
W3 S12 2.461(2) . ?
W3 P3 2.509(2) . ?
W3 W5 2.6570(4) . ?
W3 W4 2.6647(5) . ?
W4 S12 2.450(2) . ?
W4 S8 2.453(2) . ?
W4 S9 2.457(2) . ?
W4 S14 2.459(2) . ?
W4 P4 2.543(2) . ?
W4 W6 2.6706(5) . ?
W4 W5 2.6892(5) . ?
W5 N5 2.263(7) . ?
W5 S11 2.4494(19) . ?
W5 S13 2.451(2) . ?
W5 S9 2.451(2) . ?
W5 S8 2.454(2) . ?
W5 W6 2.6463(5) . ?
W6 N6 2.257(6) . ?
W6 S11 2.450(2) . ?
W6 S14 2.455(2) . ?
W6 S10 2.456(2) . ?
W6 S8 2.464(2) . ?
P1 C15 1.798(10) . ?
P1 C11 1.803(11) . ?
P1 C13 1.876(10) . ?
P2 C23 1.811(8) . ?
P2 C25 1.821(10) . ?
P2 C21 1.826(9) . ?
P3 C33 1.62(4) . ?
P3 C35 1.67(2) . ?
P3 C31' 1.78(2) . ?
P3 C31 1.91(2) . ?
P3 C33' 1.95(3) . ?
P3 C35' 2.01(3) . ?
P4 C41' 1.821(14) . ?
P4 C41 1.829(13) . ?
P4 C45 1.831(10) . ?
P4 C43 1.882(10) . ?
N5 C55 1.324(9) . ?
N5 C51 1.331(10) . ?
N6 C65 1.329(10) . ?
N6 C61 1.335(10) . ?
C11 C12 1.478(13) . ?
C13 C14 1.480(12) . ?
C15 C16 1.490(12) . ?
C21 C22 1.534(13) . ?
C23 C24 1.520(12) . ?
C25 C26 1.560(12) . ?
C31 C32 1.61(3) . ?
C33 C34 1.55(3) . ?
C35 C36 1.51(3) . ?
C31' C32' 1.55(3) . ?
C33' C34' 1.45(4) . ?
C35' C36' 1.51(4) . ?
C41 C42 1.591(15) . ?
C41' C42' 1.549(17) . ?
C43 C44 1.507(12) . ?
C45 C46 1.548(12) . ?
C51 C52 1.354(11) . ?
C52 C53 1.398(10) . ?
C53 C54 1.372(11) . ?
C53 C56 1.517(12) . ?
C54 C55 1.400(11) . ?
C56 C58' 1.40(3) . ?
C56 C57 1.41(2) . ?
C56 C59 1.53(2) . ?
C56 C57' 1.56(3) . ?
C56 C59' 1.60(2) . ?
C56 C58 1.61(2) . ?
C61 C62 1.387(10) . ?
C62 C63 1.382(11) . ?
C63 C64 1.390(11) . ?
C63 C66 1.502(10) . ?
C64 C65 1.333(11) . ?
C66 C69 1.511(14) . ?
C66 C67 1.515(11) . ?
C66 C68 1.540(13) . ?
